data_4516572
loop_
_publ_author_name
'Patyk, Ewa'
'Podsiad\/lo, Marcin'
'Katrusiak, Andrzej'

_publ_section_title
;
 Discrete CH&#x00B7;&#x00B7;&#x00B7;N Bonded Patterns Modified by
 Temperature and Pressure in Four Pyrazine Polymorphs
;
_journal_issue 12
_journal_name_full 'Crystal Growth &amp; Design'
_journal_page_first 5670
_journal_paper_doi 10.1021/acs.cgd.5b01475
_journal_volume 15
_journal_year 2015
_chemical_formula_moiety 'C4 H4 N2'
_chemical_formula_sum 'C4 H4 N2'
_chemical_formula_weight 80.09
_chemical_melting_point 325
_chemical_name_common pyrazine
_chemical_name_systematic
; 
pyrazine phase III
;
_space_group_IT_number 58
_space_group_name_Hall '-P 2n 2'
_space_group_name_H-M_alt 'P m n n'
_symmetry_cell_setting orthorhombic
_symmetry_space_group_name_Hall '-P 2n 2'
_symmetry_space_group_name_H-M 'P m n n'
_atom_sites_solution_hydrogens geom
_atom_sites_solution_primary direct
_atom_sites_solution_secondary difmap
_audit_creation_method SHELXL-97
_cell_angle_alpha 90.00
_cell_angle_beta 90.00
_cell_angle_gamma 90.00
_cell_formula_units_Z 2
_cell_length_a 9.3330(19)
_cell_length_b 5.8480(12)
_cell_length_c 3.7735(8)
_cell_measurement_reflns_used 752
_cell_measurement_temperature 295(2)
_cell_measurement_theta_max 27.53
_cell_measurement_theta_min 5.83
_cell_volume 205.96(7)
_computing_cell_refinement 'CrysAlisRED (Oxford Diffraction, 2004)'
_computing_data_collection 'CrysAlisCCD (Oxford Diffraction, 2004)'
_computing_data_reduction 'CrysAlisRED (Oxford Diffraction, 2004); REDSHABS (Katrusiak, A.  2003)'
_computing_molecular_graphics 'SHELXTL (Sheldrick, 1990)'
_computing_publication_material 'SHELXL--97 (Sheldrick, 1997)'
_computing_structure_refinement 'SHELXL--97 (Sheldrick, 1997)'
_computing_structure_solution 'SHELXS--97 (Sheldrick, 1997)'
_diffrn_ambient_environment 'diamond-anvil cell'
_diffrn_ambient_pressure 620000
_diffrn_ambient_temperature 295(2)
_diffrn_measured_fraction_theta_full 0.339
_diffrn_measured_fraction_theta_max 0.339
_diffrn_measurement_device_type 'KM-4 CCD'
_diffrn_measurement_method '\f- and \w-scans'
_diffrn_radiation_monochromator graphite
_diffrn_radiation_source 'fine-focus sealed tube'
_diffrn_radiation_type MoK\a
_diffrn_radiation_wavelength 0.71073
_diffrn_reflns_av_R_equivalents 0.0476
_diffrn_reflns_av_sigmaI/netI 0.0204
_diffrn_reflns_limit_h_max 10
_diffrn_reflns_limit_h_min -10
_diffrn_reflns_limit_k_max 3
_diffrn_reflns_limit_k_min -3
_diffrn_reflns_limit_l_max 4
_diffrn_reflns_limit_l_min -4
_diffrn_reflns_number 752
_diffrn_reflns_theta_full 27.53
_diffrn_reflns_theta_max 27.53
_diffrn_reflns_theta_min 5.83
_diffrn_standards_decay_% 0
_diffrn_standards_interval_count 0
_diffrn_standards_number 0
_exptl_absorpt_coefficient_mu 0.085
_exptl_absorpt_correction_T_max 0.89
_exptl_absorpt_correction_T_min 0.48
_exptl_absorpt_correction_type analytical
_exptl_absorpt_process_details
; 
 Correction for absorption of the diamond-anvil cell and the sample 
 were made using program REDSHABS (Katrusiak, A. (2003) REDSHABS. Adam
 Mickiewicz University Pozna\'n; Katrusiak, A. (2004) Z. Kristallogr.
 219, 461-467).
;
_exptl_crystal_colour colourless
_exptl_crystal_density_diffrn 1.292
_exptl_crystal_density_method 'not measured'
_exptl_crystal_description cylinder
_exptl_crystal_F_000 84
_exptl_crystal_size_max 0.34
_exptl_crystal_size_mid 0.33
_exptl_crystal_size_min 0.24
_refine_diff_density_max 0.058
_refine_diff_density_min -0.050
_refine_diff_density_rms 0.018
_refine_ls_extinction_coef 0.12(10)
_refine_ls_extinction_expression Fc^*^=kFc[1+0.001xFc^2^\l^3^/sin(2\q)]^-1/4^
_refine_ls_extinction_method SHELXL
_refine_ls_goodness_of_fit_ref 1.204
_refine_ls_hydrogen_treatment mixed
_refine_ls_matrix_type full
_refine_ls_number_parameters 20
_refine_ls_number_reflns 86
_refine_ls_number_restraints 0
_refine_ls_restrained_S_all 1.204
_refine_ls_R_factor_all 0.0458
_refine_ls_R_factor_gt 0.0346
_refine_ls_shift/su_max 0.000
_refine_ls_shift/su_mean 0.000
_refine_ls_structure_factor_coef Fsqd
_refine_ls_weighting_details 'calc w=1/[\s^2^(Fo^2^)+(0.0558P)^2^+0.0099P] where P=(Fo^2^+2Fc^2^)/3'
_refine_ls_weighting_scheme calc
_refine_ls_wR_factor_gt 0.0872
_refine_ls_wR_factor_ref 0.0960
_reflns_number_gt 71
_reflns_number_total 86
_reflns_threshold_expression >2sigma(I)
_cod_data_source_file cg5b01475_si_002.cif
_cod_data_source_block phaseIII_0.62GPa
_cod_database_code 4516572

loop_
_symmetry_equiv_pos_as_xyz
'x, y, z'
'x, -y, -z'
'-x+1/2, -y+1/2, z+1/2'
'-x+1/2, y+1/2, -z+1/2'
'-x, -y, -z'
'-x, y, z'
'x-1/2, y-1/2, -z-1/2'
'x-1/2, -y-1/2, z-1/2'

loop_
_atom_site_label
_atom_site_type_symbol
_atom_site_fract_x
_atom_site_fract_y
_atom_site_fract_z
_atom_site_U_iso_or_equiv
_atom_site_adp_type
_atom_site_occupancy
_atom_site_symmetry_multiplicity
_atom_site_calc_flag
_atom_site_refinement_flags
N1 N 0.1490(4) 0.0000 0.0000 0.066(3) Uani 1 2 d S
C2 C 0.0737(4) 0.1758(9) 0.1179(7) 0.059(3) Uani 1 1 d .
H2 H 0.126(3) 0.324(9) 0.229(9) 0.093(9) Uiso 1 1 d .

loop_
_atom_site_aniso_label
_atom_site_aniso_U_11
_atom_site_aniso_U_22
_atom_site_aniso_U_33
_atom_site_aniso_U_23
_atom_site_aniso_U_13
_atom_site_aniso_U_12
N1 0.044(3) 0.070(9) 0.083(2) 0.011(2) 0.000 0.000
C2 0.059(3) 0.049(9) 0.0689(17) 0.0046(19) -0.0057(10) -0.0021(18)

loop_
_atom_type_symbol
_atom_type_description
_atom_type_scat_dispersion_real
_atom_type_scat_dispersion_imag
_atom_type_scat_source
C C 0.0033 0.0016 'International Tables Vol C Tables 4.2.6.8 and 6.1.1.4'
H H 0.0000 0.0000 'International Tables Vol C Tables 4.2.6.8 and 6.1.1.4'
N N 0.0061 0.0033 'International Tables Vol C Tables 4.2.6.8 and 6.1.1.4'

loop_
_geom_angle_atom_site_label_1
_geom_angle_atom_site_label_2
_geom_angle_atom_site_label_3
_geom_angle
_geom_angle_site_symmetry_1
_geom_angle_site_symmetry_3
C2 N1 C2 115.8(6) 2 .
N1 C2 C2 122.1(3) . 6

loop_
_geom_bond_atom_site_label_1
_geom_bond_atom_site_label_2
_geom_bond_distance
_geom_bond_site_symmetry_2
N1 C2 1.323(4) 2
N1 C2 1.323(4) .
C2 C2 1.376(7) 6
